data_1560401
loop_
_publ_author_name
'Liu, Feng'
'Gao, Wei'
'Li, Peng'
'Zhang, Xiu-Mei'
'Liu, Jie-Ping'

_publ_section_title
;
 Lanthanide metal-organic frameworks as multifunctional luminescent sensor
 for detecting cations, anions and organic solvent molecules in aqueous
 solution
;
_journal_name_full 'Journal of Solid State Chemistry'
_journal_page_first 202
_journal_page_last 210
_journal_paper_doi 10.1016/j.jssc.2017.05.040
_journal_volume 253
_journal_year 2017
_chemical_formula_sum 'C38 H64.25 Eu5 N14.75 O33'
_chemical_formula_weight 2015.59
_space_group_crystal_system monoclinic
_space_group_IT_number 14
_space_group_name_Hall '-P 2ybc'
_space_group_name_H-M_alt 'P 1 21/c 1'
_atom_sites_solution_hydrogens mixed
_cell_angle_alpha 90
_cell_angle_beta 111.551(4)
_cell_angle_gamma 90
_cell_formula_units_Z 4
_cell_length_a 11.3138(8)
_cell_length_b 23.4095(16)
_cell_length_c 23.5744(15)
_cell_measurement_reflns_used 92089
_cell_measurement_temperature 293(2)
_cell_measurement_theta_max 25.01
_cell_measurement_theta_min 2.77
_cell_volume 5807.2(7)
_computing_cell_refinement 'Bruker SMART'
_computing_data_collection 'Bruker SMART'
_computing_data_reduction 'Bruker SAINT'
_computing_molecular_graphics 'Bruker SHELXTL'
_computing_publication_material 'Bruker SHELXTL'
_computing_structure_refinement 'SHELXL-2014/7 (Sheldrick, 2014)'
_computing_structure_solution 'Bruker SHELXTL'
_diffrn_ambient_temperature 293(2)
_diffrn_measured_fraction_theta_full 0.998
_diffrn_measured_fraction_theta_max 0.998
_diffrn_measurement_device_type 'CCD area detector'
_diffrn_measurement_method 'phi and omega scans'
_diffrn_radiation_type MoK\a
_diffrn_radiation_wavelength 0.71073
_diffrn_reflns_av_R_equivalents 0.0316
_diffrn_reflns_av_unetI/netI 0.0159
_diffrn_reflns_Laue_measured_fraction_full 0.998
_diffrn_reflns_Laue_measured_fraction_max 0.998
_diffrn_reflns_limit_h_max 13
_diffrn_reflns_limit_h_min -13
_diffrn_reflns_limit_k_max 27
_diffrn_reflns_limit_k_min -27
_diffrn_reflns_limit_l_max 28
_diffrn_reflns_limit_l_min -28
_diffrn_reflns_number 92089
_diffrn_reflns_point_group_measured_fraction_full 0.998
_diffrn_reflns_point_group_measured_fraction_max 0.998
_diffrn_reflns_theta_full 25.008
_diffrn_reflns_theta_max 25.008
_diffrn_reflns_theta_min 2.771
_diffrn_source 'fine-focus sealed tube'
_exptl_absorpt_coefficient_mu 5.430
_exptl_absorpt_correction_type none
_exptl_crystal_colour colorless
_exptl_crystal_density_diffrn 2.305
_exptl_crystal_density_method 'not measured'
_exptl_crystal_description block
_exptl_crystal_F_000 3898
_exptl_crystal_size_max 0.100
_exptl_crystal_size_mid 0.080
_exptl_crystal_size_min 0.080
_platon_squeeze_details
;
;
_refine_diff_density_max 1.664
_refine_diff_density_min -1.443
_refine_diff_density_rms 0.157
_refine_ls_extinction_coef .
_refine_ls_extinction_method none
_refine_ls_goodness_of_fit_ref 1.123
_refine_ls_hydrogen_treatment constr
_refine_ls_matrix_type full
_refine_ls_number_parameters 817
_refine_ls_number_reflns 10225
_refine_ls_number_restraints 24
_refine_ls_restrained_S_all 1.123
_refine_ls_R_factor_all 0.0391
_refine_ls_R_factor_gt 0.0350
_refine_ls_shift/su_max 0.002
_refine_ls_shift/su_mean 0.000
_refine_ls_structure_factor_coef Fsqd
_refine_ls_weighting_details 'w=1/[\s^2^(Fo^2^)+(0.0228P)^2^+70.2214P] where P=(Fo^2^+2Fc^2^)/3'
_refine_ls_weighting_scheme calc
_refine_ls_wR_factor_gt 0.0822
_refine_ls_wR_factor_ref 0.0839
_reflns_Friedel_coverage 0.000
_reflns_Friedel_fraction_full .
_reflns_Friedel_fraction_max .
_reflns_number_gt 9275
_reflns_number_total 10225
_reflns_threshold_expression 'I > 2\s(I)'
_cod_data_source_file JSSC-2017-253-202.cif
_cod_data_source_block 4
_cod_original_sg_symbol_H-M 'P 21/c'
_cod_database_code 1560401
_shelx_space_group_comment
;
The symmetry employed for this shelxl refinement is uniquely defined
by the following loop, which should always be used as a source of
symmetry information in preference to the above space-group names.
They are only intended as comments.
;
_shelx_estimated_absorpt_t_min 0.613
_shelx_estimated_absorpt_t_max 0.671

loop_
_space_group_symop_operation_xyz
'x, y, z'
'-x, y+1/2, -z+1/2'
'-x, -y, -z'
'x, -y-1/2, z-1/2'

loop_
_atom_site_label
_atom_site_type_symbol
_atom_site_fract_x
_atom_site_fract_y
_atom_site_fract_z
_atom_site_U_iso_or_equiv
_atom_site_adp_type
_atom_site_occupancy
_atom_site_site_symmetry_order
_atom_site_calc_flag
_atom_site_refinement_flags_posn
_atom_site_refinement_flags_adp
_atom_site_refinement_flags_occupancy
_atom_site_disorder_assembly
_atom_site_disorder_group
Eu1 Eu 0.48039(3) 0.36600(2) -0.25960(2) 0.01468(8) Uani 1 1 d . . . . .
Eu2 Eu 0.26539(3) 0.50645(2) -0.31821(2) 0.01806(8) Uani 1 1 d . . . . .
Eu3 Eu 0.50767(4) 0.50189(2) -0.15667(2) 0.02402(9) Uani 1 1 d . . . . .
Eu4 Eu 0.62977(3) 0.50440(2) -0.29073(2) 0.01777(8) Uani 1 1 d . . . . .
Eu5 Eu 0.49313(3) 0.64196(2) -0.24891(2) 0.01692(8) Uani 1 1 d . . . . .
N1 N 0.5054(8) 0.1490(3) 0.0418(3) 0.0407(18) Uani 1 1 d . . . . .
N2 N 0.5184(9) 0.0956(3) 0.0252(3) 0.052(2) Uani 1 1 d . . . . .
N3 N 0.5280(8) 0.0958(3) -0.0287(3) 0.046(2) Uani 1 1 d . . . . .
N4 N 0.5208(8) 0.1500(3) -0.0482(3) 0.0385(17) Uani 1 1 d . . . . .
N5 N 0.0244(9) 0.8548(3) -0.3303(4) 0.060(3) Uani 1 1 d . . . . .
N6 N -0.0043(10) 0.9088(3) -0.3236(4) 0.062(3) Uani 1 1 d . . . . .
N7 N -0.1204(10) 0.9112(3) -0.3231(4) 0.060(2) Uani 1 1 d . . . . .
N8 N -0.1693(8) 0.8578(3) -0.3284(4) 0.054(2) Uani 1 1 d . . . . .
N9 N 0.8425(8) 0.1563(3) -0.3099(4) 0.051(2) Uani 1 1 d . . . . .
N10 N 0.8807(8) 0.1012(3) -0.3097(5) 0.058(2) Uani 1 1 d . . . . .
N11 N 0.9878(8) 0.1002(3) -0.3191(4) 0.0447(19) Uani 1 1 d . . . . .
N12 N 1.0225(7) 0.1539(3) -0.3264(3) 0.0366(16) Uani 1 1 d . . . . .
N13 N 0.919(3) 0.5020(11) -0.0180(10) 0.095(8) Uani 0.5 1 d . . P A 1
N14 N 0.1658(13) 0.5182(11) -0.5226(8) 0.041(6) Uani 0.60(5) 1 d . . P B 1
N14' N 0.176(2) 0.4793(15) -0.5210(11) 0.041(8) Uani 0.40(5) 1 d . . P B 2
O1 O 0.4919(6) 0.3363(2) 0.1458(2) 0.0328(12) Uani 1 1 d . . . . .
O2 O 0.4840(8) 0.4177(2) 0.0960(3) 0.056(2) Uani 1 1 d . . . . .
O3 O 0.4762(7) 0.3381(2) -0.1607(2) 0.0462(17) Uani 1 1 d . . . . .
O4 O 0.5113(7) 0.4173(2) -0.1048(3) 0.0491(17) Uani 1 1 d . . . . .
O5 O -0.2752(5) 0.5860(2) -0.3133(3) 0.0384(14) Uani 1 1 d . . . . .
O6 O -0.3522(5) 0.6663(2) -0.2916(3) 0.0371(13) Uani 1 1 d . . . . .
O7 O 0.1564(6) 0.6650(3) -0.3995(3) 0.0521(17) Uani 1 1 d . . . . .
O8 O 0.1356(5) 0.5901(2) -0.3446(3) 0.0383(14) Uani 1 1 d . . . . .
O9 O 0.6424(5) 0.3467(2) -0.2997(3) 0.0352(13) Uani 1 1 d . . . . .
O10 O 0.7292(5) 0.4265(2) -0.3163(3) 0.0398(14) Uani 1 1 d . . . . .
O11 O 1.2619(5) 0.3404(2) -0.3002(3) 0.0410(15) Uani 1 1 d . . . . .
O12 O 1.1455(5) 0.4186(2) -0.3441(3) 0.0320(12) Uani 1 1 d . . . . .
O13 O 0.7354(13) 0.5002(7) -0.0919(5) 0.035(3) Uani 0.5 1 d . . P A 1
O14 O 0.2118(6) 0.5053(3) -0.4238(3) 0.0469(16) Uani 1 1 d . . . . .
O15 O 0.3625(5) 0.44365(18) -0.2324(2) 0.0214(10) Uani 1 1 d . . . . .
H15A H 0.3068 0.4300 -0.2199 0.026 Uiso 1 1 d R U . . .
O16 O 0.6150(4) 0.44238(18) -0.2102(2) 0.0206(10) Uani 1 1 d . . . . .
H16A H 0.6876 0.4309 -0.1864 0.025 Uiso 1 1 d R U . . .
O17 O 0.4376(4) 0.44633(17) -0.3250(2) 0.0170(9) Uani 1 1 d . . . . .
H17A H 0.4205 0.4357 -0.3617 0.020 Uiso 1 1 d R U . . .
O18 O 0.3643(4) 0.56663(18) -0.2299(2) 0.0206(10) Uani 1 1 d . . . . .
H18A H 0.3095 0.5802 -0.2168 0.025 Uiso 1 1 d R U . . .
O19 O 0.6172(4) 0.56124(18) -0.2067(2) 0.0215(10) Uani 1 1 d . . . . .
H19A H 0.6907 0.5707 -0.1821 0.026 Uiso 1 1 d R U . . .
O20 O 0.4420(4) 0.56579(17) -0.3222(2) 0.0168(9) Uani 1 1 d . . . . .
H20A H 0.4259 0.5787 -0.3580 0.020 Uiso 1 1 d R U . . .
O21 O 0.4508(7) 0.2543(3) -0.2584(4) 0.065(2) Uani 1 1 d . . . . .
H21A H 0.3877 0.2524 -0.2920 0.078 Uiso 1 1 d R U . . .
H21B H 0.4166 0.2541 -0.2318 0.078 Uiso 1 1 d R U . . .
O22 O 0.6893(9) 0.3114(4) -0.1864(4) 0.095(3) Uani 1 1 d . . . . .
H22C H 0.7624 0.3251 -0.1808 0.114 Uiso 1 1 d R U . . .
H22D H 0.6847 0.2784 -0.2020 0.114 Uiso 1 1 d R U . . .
O23 O 0.4030(6) 0.3244(2) -0.3678(3) 0.0422(14) Uani 1 1 d . . . . .
H23B H 0.4637 0.3078 -0.3746 0.051 Uiso 1 1 d R U . . .
H23C H 0.3801 0.3509 -0.3946 0.051 Uiso 1 1 d R U . . .
O24 O 0.1023(5) 0.5042(2) -0.2698(3) 0.0374(14) Uani 1 1 d . . . . .
H24C H 0.1066 0.4759 -0.2465 0.045 Uiso 1 1 d R U . . .
H24D H 0.1066 0.5347 -0.2494 0.045 Uiso 1 1 d R U . . .
O25 O 0.3148(7) 0.5024(2) -0.1274(3) 0.0520(17) Uani 1 1 d . . . . .
H25C H 0.2670 0.4733 -0.1390 0.062 Uiso 1 1 d R U . . .
H25D H 0.2705 0.5320 -0.1421 0.062 Uiso 1 1 d R U . . .
O26 O 0.689(2) 0.5005(7) -0.0703(11) 0.092(7) Uani 0.5 1 d . U P A 2
H26B H 0.7223 0.4674 -0.0648 0.110 Uiso 0.5 1 d R U P A 2
H26C H 0.6723 0.5080 -0.0388 0.110 Uiso 0.5 1 d R U P A 2
O27 O 0.8462(5) 0.5050(2) -0.2145(3) 0.0419(15) Uani 1 1 d . . . . .
H27C H 0.8922 0.4753 -0.2033 0.050 Uiso 1 1 d R U . . .
H27D H 0.8942 0.5341 -0.2048 0.050 Uiso 1 1 d R U . . .
O28 O 0.5557(6) 0.5008(2) -0.4008(2) 0.0391(14) Uani 1 1 d . . . . .
H28C H 0.5440 0.4717 -0.4238 0.047 Uiso 1 1 d R U . . .
H28D H 0.5295 0.5302 -0.4232 0.047 Uiso 1 1 d R U . . .
O29 O 0.3999(5) 0.6874(2) -0.3524(2) 0.0285(11) Uani 1 1 d . . . . .
H29F H 0.3204 0.6810 -0.3655 0.034 Uiso 1 1 d R U . . .
H29G H 0.4279 0.6772 -0.3797 0.034 Uiso 1 1 d R U . . .
O30 O 0.3053(6) 0.6942(2) -0.2573(3) 0.0423(14) Uani 1 1 d . . . . .
H30C H 0.2658 0.6864 -0.2947 0.051 Uiso 1 1 d R U . . .
H30D H 0.2608 0.6827 -0.2373 0.051 Uiso 1 1 d R U . . .
O31 O 0.7298(7) 0.6760(4) -0.1677(4) 0.079(3) Uani 1 1 d . . . . .
H31B H 0.7727 0.6951 -0.1849 0.094 Uiso 1 1 d R U . . .
H31C H 0.7812 0.6480 -0.1525 0.094 Uiso 1 1 d R U . . .
O32 O 0.733(4) 0.4352(18) 0.0299(19) 0.238(19) Uani 0.5 1 d . U P C 2
H32C H 0.7120 0.4552 0.0548 0.286 Uiso 0.5 1 d R U P C 2
H32D H 0.6707 0.4341 -0.0040 0.286 Uiso 0.5 1 d R U P C 2
C1 C 0.4898(8) 0.3643(3) 0.1002(3) 0.0271(16) Uani 1 1 d . . . . .
C2 C 0.4921(8) 0.3322(3) 0.0447(3) 0.0287(17) Uani 1 1 d . . . . .
C3 C 0.4995(8) 0.2732(3) 0.0458(3) 0.0288(17) Uani 1 1 d . . . . .
H3 H 0.5060 0.2534 0.0811 0.035 Uiso 1 1 calc R U . . .
C4 C 0.4974(8) 0.2435(3) -0.0052(3) 0.0274(16) Uani 1 1 d . . . . .
C5 C 0.4889(8) 0.2732(3) -0.0576(3) 0.0318(18) Uani 1 1 d . . . . .
H5 H 0.4857 0.2534 -0.0923 0.038 Uiso 1 1 calc R U . . .
C6 C 0.4853(8) 0.3325(3) -0.0582(3) 0.0315(18) Uani 1 1 d . . . . .
C7 C 0.4857(8) 0.3621(3) -0.0068(3) 0.0329(18) Uani 1 1 d . . . . .
H7 H 0.4817 0.4018 -0.0073 0.039 Uiso 1 1 calc R U . . .
C8 C 0.4900(9) 0.3644(3) -0.1128(3) 0.0325(18) Uani 1 1 d . . . . .
C9 C 0.5067(8) 0.1813(3) -0.0041(3) 0.0280(17) Uani 1 1 d . . . . .
C10 C -0.2748(7) 0.6389(3) -0.3084(4) 0.0281(16) Uani 1 1 d . . . . .
C11 C -0.1781(7) 0.6723(3) -0.3244(3) 0.0250(15) Uani 1 1 d . . . . .
C12 C -0.0830(7) 0.6429(3) -0.3353(4) 0.0307(17) Uani 1 1 d . . . . .
H12 H -0.0795 0.6033 -0.3321 0.037 Uiso 1 1 calc R U . . .
C13 C 0.0067(7) 0.6718(3) -0.3508(4) 0.0364(19) Uani 1 1 d . . . . .
C14 C 0.0048(8) 0.7313(3) -0.3526(4) 0.040(2) Uani 1 1 d . . . . .
H14 H 0.0639 0.7508 -0.3642 0.048 Uiso 1 1 calc R U . . .
C15 C -0.0850(7) 0.7619(3) -0.3373(4) 0.0316(17) Uani 1 1 d . . . . .
C16 C -0.1777(7) 0.7317(3) -0.3246(4) 0.0267(16) Uani 1 1 d . . . . .
H16 H -0.2406 0.7515 -0.3160 0.032 Uiso 1 1 calc R U . . .
C17 C 0.1078(8) 0.6397(4) -0.3665(4) 0.0373(19) Uani 1 1 d . . . . .
C18 C -0.0778(8) 0.8248(3) -0.3329(4) 0.0360(19) Uani 1 1 d . . . . .
C19 C 0.7260(7) 0.3732(3) -0.3122(4) 0.0273(16) Uani 1 1 d . . . . .
C20 C 0.8295(6) 0.3399(3) -0.3222(3) 0.0225(14) Uani 1 1 d . . . . .
C21 C 0.9347(7) 0.3683(3) -0.3250(3) 0.0256(15) Uani 1 1 d . . . . .
H21 H 0.9355 0.4080 -0.3263 0.031 Uiso 1 1 calc R U . . .
C22 C 1.0386(7) 0.3375(3) -0.3259(4) 0.0279(16) Uani 1 1 d . . . . .
C23 C 1.0377(7) 0.2784(3) -0.3241(4) 0.0314(17) Uani 1 1 d . . . . .
H23 H 1.1091 0.2579 -0.3226 0.038 Uiso 1 1 calc R U . . .
C24 C 0.9298(7) 0.2497(3) -0.3245(4) 0.0265(16) Uani 1 1 d . . . . .
C25 C 0.8259(7) 0.2804(3) -0.3230(3) 0.0237(15) Uani 1 1 d . . . . .
H25 H 0.7542 0.2613 -0.3225 0.028 Uiso 1 1 calc R U . . .
C26 C 1.1565(7) 0.3685(3) -0.3238(4) 0.0304(17) Uani 1 1 d . . . . .
C27 C 0.9300(7) 0.1869(3) -0.3219(4) 0.0297(17) Uani 1 1 d . . . . .
C28 C 0.7996(15) 0.5003(8) -0.0363(8) 0.040(4) Uani 0.5 1 d . . P A 1
C29 C 0.739(2) 0.4996(11) 0.0124(8) 0.063(6) Uani 0.5 1 d . . P A 1
H29A H 0.7395 0.5375 0.0281 0.094 Uiso 0.5 1 calc R U P A 1
H29B H 0.7862 0.4746 0.0451 0.094 Uiso 0.5 1 calc R U P A 1
H29C H 0.6527 0.4863 -0.0055 0.094 Uiso 0.5 1 calc R U P A 1
C30 C 0.990(2) 0.5032(18) -0.0536(12) 0.071(9) Uani 0.5 1 d . . P A 1
H30A H 0.9629 0.4751 -0.0855 0.107 Uiso 0.5 1 d R U P A 1
H30B H 1.0803 0.5008 -0.0328 0.107 Uiso 0.5 1 d R U P A 1
H30E H 0.9676 0.5406 -0.0709 0.107 Uiso 0.5 1 d R U P A 1
C31 C 1.005(9) 0.497(5) 0.060(4) 0.30(5) Uani 0.5 1 d . U P A 1
H31A H 0.9747 0.5285 0.0778 0.449 Uiso 0.5 1 d R U P A 1
H31D H 1.0909 0.5052 0.0637 0.449 Uiso 0.5 1 d R U P A 1
H31E H 1.0036 0.4628 0.0818 0.449 Uiso 0.5 1 d R U P A 1
C32 C 0.1872(16) 0.4849(12) -0.4748(11) 0.042(7) Uani 0.60(5) 1 d . . P B 1
C33 C 0.190(7) 0.422(2) -0.482(2) 0.072(10) Uani 0.60(5) 1 d . . P B 1
H33A H 0.2628 0.4119 -0.4917 0.107 Uiso 0.60(5) 1 calc R U P B 1
H33B H 0.1142 0.4099 -0.5140 0.107 Uiso 0.60(5) 1 calc R U P B 1
H33C H 0.1964 0.4040 -0.4444 0.107 Uiso 0.60(5) 1 calc R U P B 1
C34 C 0.159(3) 0.5803(11) -0.5165(13) 0.059(7) Uani 0.60(5) 1 d . . P B 1
H34A H 0.0720 0.5925 -0.5352 0.089 Uiso 0.60(5) 1 calc R U P B 1
H34B H 0.2091 0.5986 -0.5363 0.089 Uiso 0.60(5) 1 calc R U P B 1
H34C H 0.1906 0.5904 -0.4741 0.089 Uiso 0.60(5) 1 calc R U P B 1
C32' C 0.181(2) 0.5167(19) -0.4798(16) 0.037(9) Uani 0.40(5) 1 d . . P B 2
C33' C 0.142(5) 0.578(2) -0.495(2) 0.081(15) Uani 0.40(5) 1 d . U P B 2
H33D H 0.0640 0.5790 -0.5300 0.122 Uiso 0.40(5) 1 calc R U P B 2
H33E H 0.2073 0.5974 -0.5048 0.122 Uiso 0.40(5) 1 calc R U P B 2
H33F H 0.1310 0.5959 -0.4612 0.122 Uiso 0.40(5) 1 calc R U P B 2
C34' C 0.201(9) 0.417(3) -0.502(3) 0.08(2) Uani 0.40(5) 1 d . . P B 2
H34D H 0.2841 0.4068 -0.5004 0.125 Uiso 0.40(5) 1 calc R U P B 2
H34E H 0.1385 0.3937 -0.5312 0.125 Uiso 0.40(5) 1 calc R U P B 2
H34F H 0.1960 0.4124 -0.4626 0.125 Uiso 0.40(5) 1 calc R U P B 2
C35 C 0.1457(13) 0.4951(5) -0.5849(5) 0.066(3) Uani 1 1 d . . . . .
H35A H 0.1317 0.5261 -0.6132 0.099 Uiso 0.60(5) 1 calc R U P B 1
H35B H 0.2196 0.4740 -0.5834 0.099 Uiso 0.60(5) 1 calc R U P B 1
H35C H 0.0730 0.4703 -0.5978 0.099 Uiso 0.60(5) 1 calc R U P B 1
H35D H 0.1466 0.4615 -0.6081 0.099 Uiso 0.40(5) 1 calc R U P B 2
H35E H 0.0629 0.5122 -0.6008 0.099 Uiso 0.40(5) 1 calc R U P B 2
H35F H 0.2077 0.5218 -0.5877 0.099 Uiso 0.40(5) 1 calc R U P B 2

loop_
_atom_site_aniso_label
_atom_site_aniso_U_11
_atom_site_aniso_U_22
_atom_site_aniso_U_33
_atom_site_aniso_U_23
_atom_site_aniso_U_13
_atom_site_aniso_U_12
Eu1 0.01993(17) 0.00762(14) 0.02017(16) 0.00008(12) 0.01168(13) 0.00055(12)
Eu2 0.01531(16) 0.01139(15) 0.02881(19) -0.00102(13) 0.00970(14) 0.00057(12)
Eu3 0.0475(2) 0.00860(16) 0.01736(17) -0.00003(12) 0.01360(16) 0.00104(14)
Eu4 0.01624(16) 0.00752(15) 0.03408(19) -0.00093(13) 0.01456(14) 0.00001(12)
Eu5 0.02617(18) 0.00770(15) 0.02290(17) 0.00107(12) 0.01608(14) 0.00241(12)
N1 0.085(6) 0.016(3) 0.027(3) 0.002(3) 0.028(4) 0.000(3)
N2 0.107(7) 0.014(3) 0.040(4) 0.002(3) 0.033(4) -0.001(4)
N3 0.089(6) 0.013(3) 0.039(4) -0.001(3) 0.027(4) -0.002(3)
N4 0.071(5) 0.017(3) 0.030(4) -0.001(3) 0.021(3) 0.001(3)
N5 0.099(7) 0.023(4) 0.086(6) -0.019(4) 0.067(6) -0.028(4)
N6 0.110(8) 0.020(4) 0.074(6) -0.012(4) 0.057(6) -0.019(4)
N7 0.095(7) 0.015(4) 0.075(6) -0.002(4) 0.036(6) 0.005(4)
N8 0.061(5) 0.022(4) 0.088(6) 0.001(4) 0.037(5) 0.009(3)
N9 0.054(5) 0.021(3) 0.100(7) 0.007(4) 0.056(5) 0.001(3)
N10 0.070(6) 0.017(3) 0.109(7) 0.012(4) 0.059(6) 0.001(4)
N11 0.060(5) 0.013(3) 0.075(5) 0.007(3) 0.042(4) 0.008(3)
N12 0.049(4) 0.016(3) 0.058(4) 0.004(3) 0.035(4) 0.009(3)
N13 0.11(2) 0.11(2) 0.053(13) -0.001(12) 0.016(13) 0.001(16)
N14 0.050(8) 0.045(16) 0.028(10) -0.003(7) 0.013(6) -0.002(7)
N14' 0.057(13) 0.03(2) 0.032(14) -0.003(9) 0.015(9) 0.006(9)
O1 0.059(4) 0.024(3) 0.025(3) -0.004(2) 0.026(3) -0.007(2)
O2 0.124(6) 0.018(3) 0.032(3) -0.007(2) 0.038(4) -0.002(3)
O3 0.103(5) 0.022(3) 0.033(3) 0.009(2) 0.047(3) 0.013(3)
O4 0.103(5) 0.020(3) 0.030(3) 0.008(2) 0.031(3) 0.000(3)
O5 0.034(3) 0.016(3) 0.074(4) 0.003(3) 0.030(3) -0.005(2)
O6 0.036(3) 0.023(3) 0.067(4) 0.002(3) 0.036(3) -0.002(2)
O7 0.039(4) 0.070(5) 0.055(4) 0.010(3) 0.025(3) 0.004(3)
O8 0.034(3) 0.022(3) 0.063(4) 0.007(3) 0.023(3) 0.013(2)
O9 0.026(3) 0.032(3) 0.060(4) 0.000(3) 0.030(3) 0.007(2)
O10 0.037(3) 0.017(3) 0.073(4) -0.004(3) 0.030(3) 0.009(2)
O11 0.019(3) 0.027(3) 0.080(4) -0.011(3) 0.022(3) 0.000(2)
O12 0.029(3) 0.015(2) 0.054(3) -0.002(2) 0.019(3) -0.005(2)
O13 0.036(7) 0.057(8) 0.015(6) 0.010(5) 0.014(5) 0.005(6)
O14 0.062(4) 0.042(3) 0.022(3) -0.003(3) -0.002(3) -0.001(3)
O15 0.032(3) 0.011(2) 0.030(3) -0.0001(18) 0.021(2) 0.0011(19)
O16 0.025(3) 0.010(2) 0.023(2) 0.0008(18) 0.004(2) -0.0014(18)
O17 0.021(2) 0.013(2) 0.019(2) -0.0016(17) 0.0083(19) -0.0021(18)
O18 0.026(3) 0.015(2) 0.027(2) -0.0014(19) 0.017(2) 0.0018(19)
O19 0.021(2) 0.012(2) 0.028(3) -0.0035(18) 0.005(2) -0.0003(18)
O20 0.022(2) 0.010(2) 0.020(2) 0.0021(17) 0.0101(19) 0.0026(17)
O21 0.060(4) 0.029(3) 0.114(6) 0.022(4) 0.040(4) 0.002(3)
O22 0.116(8) 0.098(7) 0.064(5) 0.025(5) 0.025(5) 0.066(6)
O23 0.056(4) 0.035(3) 0.039(3) -0.011(3) 0.021(3) 0.001(3)
O24 0.045(3) 0.021(3) 0.065(4) -0.004(2) 0.042(3) 0.000(2)
O25 0.079(5) 0.028(3) 0.070(5) -0.003(3) 0.052(4) 0.003(3)
O26 0.084(12) 0.036(8) 0.104(14) 0.004(9) -0.027(10) -0.001(9)
O27 0.020(3) 0.017(3) 0.076(4) 0.001(3) 0.003(3) -0.001(2)
O28 0.083(5) 0.019(3) 0.024(3) 0.001(2) 0.031(3) 0.003(3)
O29 0.028(3) 0.034(3) 0.026(3) 0.005(2) 0.013(2) 0.002(2)
O30 0.044(3) 0.045(3) 0.051(4) 0.015(3) 0.032(3) 0.010(3)
O31 0.067(5) 0.081(6) 0.104(6) -0.041(5) 0.051(5) -0.036(4)
O32 0.24(2) 0.23(2) 0.23(2) -0.015(18) 0.071(18) 0.017(18)
C1 0.045(5) 0.016(3) 0.028(4) -0.005(3) 0.022(3) -0.004(3)
C2 0.050(5) 0.016(3) 0.025(4) -0.002(3) 0.020(4) 0.002(3)
C3 0.054(5) 0.016(3) 0.024(4) 0.005(3) 0.023(4) 0.001(3)
C4 0.052(5) 0.013(3) 0.021(4) 0.002(3) 0.018(3) 0.001(3)
C5 0.066(6) 0.015(3) 0.025(4) 0.002(3) 0.028(4) 0.008(3)
C6 0.062(5) 0.014(3) 0.028(4) 0.005(3) 0.029(4) 0.006(3)
C7 0.066(6) 0.014(3) 0.030(4) 0.003(3) 0.032(4) 0.002(3)
C8 0.065(6) 0.016(4) 0.029(4) 0.007(3) 0.031(4) 0.007(3)
C9 0.050(5) 0.015(3) 0.024(4) 0.000(3) 0.020(3) -0.006(3)
C10 0.021(4) 0.019(4) 0.046(4) 0.005(3) 0.015(3) -0.004(3)
C11 0.026(4) 0.015(3) 0.040(4) 0.004(3) 0.019(3) 0.000(3)
C12 0.032(4) 0.015(3) 0.056(5) 0.001(3) 0.029(4) 0.002(3)
C13 0.029(4) 0.021(4) 0.066(6) 0.002(4) 0.025(4) -0.001(3)
C14 0.035(4) 0.025(4) 0.074(6) 0.006(4) 0.035(4) -0.003(3)
C15 0.035(4) 0.012(3) 0.056(5) 0.000(3) 0.026(4) -0.003(3)
C16 0.024(4) 0.018(3) 0.045(4) 0.002(3) 0.021(3) 0.002(3)
C17 0.027(4) 0.041(5) 0.042(5) -0.001(4) 0.010(4) -0.001(4)
C18 0.048(5) 0.017(4) 0.053(5) -0.001(3) 0.031(4) -0.003(3)
C19 0.021(4) 0.025(4) 0.041(4) -0.002(3) 0.017(3) 0.000(3)
C20 0.018(3) 0.018(3) 0.036(4) 0.000(3) 0.016(3) 0.003(3)
C21 0.030(4) 0.011(3) 0.043(4) 0.002(3) 0.022(3) 0.001(3)
C22 0.022(4) 0.020(4) 0.048(5) -0.004(3) 0.020(3) -0.006(3)
C23 0.027(4) 0.021(4) 0.054(5) 0.001(3) 0.024(4) 0.002(3)
C24 0.026(4) 0.016(3) 0.046(4) 0.004(3) 0.022(3) 0.003(3)
C25 0.021(3) 0.018(3) 0.039(4) 0.002(3) 0.019(3) -0.003(3)
C26 0.021(4) 0.019(4) 0.055(5) -0.009(3) 0.018(4) -0.004(3)
C27 0.029(4) 0.017(4) 0.051(5) 0.002(3) 0.024(4) 0.000(3)
C28 0.021(8) 0.059(12) 0.038(10) -0.001(8) 0.010(7) -0.006(8)
C29 0.052(12) 0.11(2) 0.024(9) 0.011(10) 0.017(9) 0.018(12)
C30 0.032(10) 0.13(3) 0.044(12) -0.026(13) 0.009(9) -0.009(12)
C31 0.30(5) 0.30(5) 0.30(5) -0.001(10) 0.11(2) -0.001(10)
C32 0.026(8) 0.038(13) 0.053(17) 0.006(11) 0.006(7) -0.001(8)
C33 0.10(2) 0.043(15) 0.07(2) -0.017(15) 0.03(2) 0.000(13)
C34 0.098(18) 0.028(9) 0.048(14) -0.005(9) 0.021(13) 0.004(10)
C32' 0.031(12) 0.04(2) 0.03(2) 0.001(14) 0.004(10) -0.005(13)
C33' 0.09(2) 0.063(19) 0.08(2) 0.016(17) 0.025(16) 0.024(15)
C34' 0.13(4) 0.025(19) 0.07(4) 0.00(2) 0.00(4) 0.02(2)
C35 0.095(9) 0.075(8) 0.034(5) -0.006(5) 0.032(6) -0.006(6)

loop_
_atom_type_symbol
_atom_type_description
_atom_type_scat_dispersion_real
_atom_type_scat_dispersion_imag
_atom_type_scat_source
C C 0.0033 0.0016 'International Tables Vol C Tables 4.2.6.8 and 6.1.1.4'
H H 0.0000 0.0000 'International Tables Vol C Tables 4.2.6.8 and 6.1.1.4'
O O 0.0106 0.0060 'International Tables Vol C Tables 4.2.6.8 and 6.1.1.4'
N N 0.0061 0.0033 'International Tables Vol C Tables 4.2.6.8 and 6.1.1.4'
Eu Eu -0.1578 3.6682 'International Tables Vol C Tables 4.2.6.8 and 6.1.1.4'

loop_
_geom_angle_atom_site_label_1
_geom_angle_atom_site_label_2
_geom_angle_atom_site_label_3
_geom_angle
_geom_angle_site_symmetry_1
_geom_angle_site_symmetry_3
O16 Eu1 O17 70.12(15) . .
O16 Eu1 O11 140.98(17) . 1_455
O17 Eu1 O11 90.27(18) . 1_455
O16 Eu1 O9 83.60(18) . .
O17 Eu1 O9 83.99(17) . .
O11 Eu1 O9 128.9(2) 1_455 .
O16 Eu1 O3 88.11(19) . .
O17 Eu1 O3 139.92(16) . .
O11 Eu1 O3 86.2(2) 1_455 .
O9 Eu1 O3 127.8(2) . .
O16 Eu1 O15 68.13(16) . .
O17 Eu1 O15 65.44(15) . .
O11 Eu1 O15 73.09(17) 1_455 .
O9 Eu1 O15 143.58(16) . .
O3 Eu1 O15 75.40(17) . .
O16 Eu1 O23 134.51(17) . .
O17 Eu1 O23 74.95(17) . .
O11 Eu1 O23 65.1(2) 1_455 .
O9 Eu1 O23 64.4(2) . .
O3 Eu1 O23 136.8(2) . .
O15 Eu1 O23 121.11(18) . .
O16 Eu1 O21 143.8(2) . .
O17 Eu1 O21 143.0(2) . .
O11 Eu1 O21 68.7(2) 1_455 .
O9 Eu1 O21 86.3(2) . .
O3 Eu1 O21 71.2(2) . .
O15 Eu1 O21 130.02(19) . .
O23 Eu1 O21 68.6(2) . .
O16 Eu1 O22 77.7(3) . .
O17 Eu1 O22 135.9(3) . .
O11 Eu1 O22 132.8(3) 1_455 .
O9 Eu1 O22 62.8(2) . .
O3 Eu1 O22 65.1(3) . .
O15 Eu1 O22 127.9(2) . .
O23 Eu1 O22 110.9(2) . .
O21 Eu1 O22 66.8(3) . .
O16 Eu1 Eu4 37.54(11) . .
O17 Eu1 Eu4 37.39(10) . .
O11 Eu1 Eu4 126.89(14) 1_455 .
O9 Eu1 Eu4 68.27(13) . .
O3 Eu1 Eu4 124.91(14) . .
O15 Eu1 Eu4 75.35(10) . .
O23 Eu1 Eu4 98.25(13) . .
O21 Eu1 Eu4 154.57(16) . .
O22 Eu1 Eu4 100.3(2) . .
O16 Eu1 Eu3 36.38(11) . .
O17 Eu1 Eu3 73.21(10) . .
O11 Eu1 Eu3 106.59(13) 1_455 .
O9 Eu1 Eu3 119.79(13) . .
O3 Eu1 Eu3 69.68(13) . .
O15 Eu1 Eu3 34.51(11) . .
O23 Eu1 Eu3 147.04(13) . .
O21 Eu1 Eu3 140.79(18) . .
O22 Eu1 Eu3 97.9(2) . .
Eu4 Eu1 Eu3 59.835(9) . .
O16 Eu1 Eu2 75.49(11) . .
O17 Eu1 Eu2 34.24(10) . .
O11 Eu1 Eu2 70.07(13) 1_455 .
O9 Eu1 Eu2 118.22(13) . .
O3 Eu1 Eu2 109.04(13) . .
O15 Eu1 Eu2 34.16(10) . .
O23 Eu1 Eu2 91.50(13) . .
O21 Eu1 Eu2 138.69(16) . .
O22 Eu1 Eu2 152.7(2) . .
Eu4 Eu1 Eu2 59.904(9) . .
Eu3 Eu1 Eu2 56.812(9) . .
O16 Eu1 H16A 16.4 . .
O17 Eu1 H16A 84.0 . .
O11 Eu1 H16A 153.9 1_455 .
O9 Eu1 H16A 75.9 . .
O3 Eu1 H16A 82.0 . .
O15 Eu1 H16A 81.4 . .
O23 Eu1 H16A 136.3 . .
O21 Eu1 H16A 127.8 . .
O22 Eu1 H16A 61.3 . .
Eu4 Eu1 H16A 48.1 . .
Eu3 Eu1 H16A 47.4 . .
Eu2 Eu1 H16A 91.8 . .
O16 Eu1 H17A 83.7 . .
O17 Eu1 H17A 16.7 . .
O11 Eu1 H17A 85.0 1_455 .
O9 Eu1 H17A 75.4 . .
O3 Eu1 H17A 154.4 . .
O15 Eu1 H17A 79.0 . .
O23 Eu1 H17A 58.4 . .
O21 Eu1 H17A 126.8 . .
O22 Eu1 H17A 135.6 . .
Eu4 Eu1 H17A 47.5 . .
Eu3 Eu1 H17A 89.9 . .
Eu2 Eu1 H17A 45.4 . .
H16A Eu1 H17A 95.7 . .
O14 Eu2 O8 80.6(2) . .
O14 Eu2 O15 138.24(18) . .
O8 Eu2 O15 139.88(18) . .
O14 Eu2 O12 79.6(2) . 1_455
O8 Eu2 O12 113.42(19) . 1_455
O15 Eu2 O12 74.54(17) . 1_455
O14 Eu2 O18 141.28(18) . .
O8 Eu2 O18 78.05(18) . .
O15 Eu2 O18 73.13(15) . .
O12 Eu2 O18 138.78(17) 1_455 .
O14 Eu2 O17 79.95(19) . .
O8 Eu2 O17 151.53(17) . .
O15 Eu2 O17 65.04(14) . .
O12 Eu2 O17 83.18(16) 1_455 .
O18 Eu2 O17 105.21(15) . .
O14 Eu2 O20 82.10(19) . .
O8 Eu2 O20 87.57(17) . .
O15 Eu2 O20 104.45(15) . .
O12 Eu2 O20 149.17(16) 1_455 .
O18 Eu2 O20 65.12(14) . .
O17 Eu2 O20 69.29(14) . .
O14 Eu2 O24 122.7(2) . .
O8 Eu2 O24 69.53(18) . .
O15 Eu2 O24 77.86(17) . .
O12 Eu2 O24 69.97(17) 1_455 .
O18 Eu2 O24 78.76(17) . .
O17 Eu2 O24 138.91(16) . .
O20 Eu2 O24 140.69(16) . .
O14 Eu2 Eu3 151.59(17) . .
O8 Eu2 Eu3 115.70(15) . .
O15 Eu2 Eu3 37.09(11) . .
O12 Eu2 Eu3 111.20(13) 1_455 .
O18 Eu2 Eu3 38.45(11) . .
O17 Eu2 Eu3 75.59(10) . .
O20 Eu2 Eu3 75.93(10) . .
O24 Eu2 Eu3 85.59(15) . .
O14 Eu2 Eu4 91.24(17) . .
O8 Eu2 Eu4 124.06(13) . .
O15 Eu2 Eu4 74.19(11) . .
O12 Eu2 Eu4 119.28(12) 1_455 .
O18 Eu2 Eu4 74.91(11) . .
O17 Eu2 Eu4 36.36(10) . .
O20 Eu2 Eu4 36.58(10) . .
O24 Eu2 Eu4 146.00(15) . .
Eu3 Eu2 Eu4 60.422(10) . .
O14 Eu2 Eu1 104.14(15) . .
O8 Eu2 Eu1 175.02(15) . .
O15 Eu2 Eu1 35.15(10) . .
O12 Eu2 Eu1 66.63(12) 1_455 .
O18 Eu2 Eu1 98.64(11) . .
O17 Eu2 Eu1 32.82(10) . .
O20 Eu2 Eu1 94.44(10) . .
O24 Eu2 Eu1 106.29(13) . .
Eu3 Eu2 Eu1 60.572(8) . .
Eu4 Eu2 Eu1 57.861(8) . .
O14 Eu2 Eu5 108.54(16) . .
O8 Eu2 Eu5 72.62(14) . .
O15 Eu2 Eu5 96.50(11) . .
O12 Eu2 Eu5 170.97(13) 1_455 .
O18 Eu2 Eu5 33.83(10) . .
O17 Eu2 Eu5 94.18(10) . .
O20 Eu2 Eu5 33.48(10) . .
O24 Eu2 Eu5 107.45(12) . .
Eu3 Eu2 Eu5 59.771(9) . .
Eu4 Eu2 Eu5 57.847(8) . .
Eu1 Eu2 Eu5 106.741(11) . .
O26 Eu3 O4 71.6(5) . .
O26 Eu3 O2 69.4(6) . 3_665
O4 Eu3 O2 112.0(2) . 3_665
O26 Eu3 O15 143.8(4) . .
O4 Eu3 O15 77.20(19) . .
O2 Eu3 O15 141.7(2) 3_665 .
O26 Eu3 O18 142.0(4) . .
O4 Eu3 O18 142.0(2) . .
O2 Eu3 O18 78.41(19) 3_665 .
O15 Eu3 O18 74.00(15) . .
O26 Eu3 O19 89.4(6) . .
O4 Eu3 O19 146.0(2) . .
O2 Eu3 O19 85.65(19) 3_665 .
O15 Eu3 O19 107.39(15) . .
O18 Eu3 O19 67.90(15) . .
O4 Eu3 O13 81.3(4) . .
O2 Eu3 O13 80.6(4) 3_665 .
O15 Eu3 O13 137.4(4) . .
O18 Eu3 O13 136.5(3) . .
O19 Eu3 O13 73.0(3) . .
O26 Eu3 O16 89.9(7) . .
O4 Eu3 O16 82.59(18) . .
O2 Eu3 O16 147.7(2) 3_665 .
O15 Eu3 O16 68.01(15) . .
O18 Eu3 O16 108.32(15) . .
O19 Eu3 O16 69.02(14) . .
O13 Eu3 O16 73.2(3) . .
O26 Eu3 O25 109.8(7) . .
O4 Eu3 O25 73.1(2) . .
O2 Eu3 O25 70.9(2) 3_665 .
O15 Eu3 O25 77.20(19) . .
O18 Eu3 O25 76.79(19) . .
O19 Eu3 O25 140.90(17) . .
O13 Eu3 O25 130.1(3) . .
O16 Eu3 O25 141.15(17) . .
O26 Eu3 Eu2 166.2(7) . .
O4 Eu3 Eu2 114.81(16) . .
O2 Eu3 Eu2 116.29(17) 3_665 .
O15 Eu3 Eu2 37.98(11) . .
O18 Eu3 Eu2 38.47(10) . .
O19 Eu3 Eu2 78.81(11) . .
O13 Eu3 Eu2 145.9(2) . .
O16 Eu3 Eu2 79.22(10) . .
O25 Eu3 Eu2 84.01(17) . .
O26 Eu3 Eu4 104.6(7) . .
O4 Eu3 Eu4 119.90(15) . .
O2 Eu3 Eu4 122.50(16) 3_665 .
O15 Eu3 Eu4 75.54(11) . .
O18 Eu3 Eu4 75.84(10) . .
O19 Eu3 Eu4 37.01(10) . .
O13 Eu3 Eu4 84.3(2) . .
O16 Eu3 Eu4 37.53(10) . .
O25 Eu3 Eu4 145.61(17) . .
Eu2 Eu3 Eu4 61.596(10) . .
O26 Eu3 Eu5 110.3(5) . .
O4 Eu3 Eu5 178.04(16) . .
O2 Eu3 Eu5 69.51(14) 3_665 .
O15 Eu3 Eu5 100.84(11) . .
O18 Eu3 Eu5 36.51(11) . .
O19 Eu3 Eu5 34.51(10) . .
O13 Eu3 Eu5 100.3(3) . .
O16 Eu3 Eu5 96.71(10) . .
O25 Eu3 Eu5 106.56(14) . .
Eu2 Eu3 Eu5 63.238(9) . .
Eu4 Eu3 Eu5 59.290(8) . .
O26 Eu3 H15A 138.9 . .
O4 Eu3 H15A 67.6 . .
O2 Eu3 H15A 130.9 3_665 .
O15 Eu3 H15A 16.6 . .
O18 Eu3 H15A 78.1 . .
O19 Eu3 H15A 123.1 . .
O13 Eu3 H15A 141.7 . .
O16 Eu3 H15A 81.0 . .
O25 Eu3 H15A 62.0 . .
Eu2 Eu3 H15A 48.0 . .
Eu4 Eu3 H15A 92.2 . .
Eu5 Eu3 H15A 110.5 . .
O26 Eu3 H26B 17.0 . .
O4 Eu3 H26B 59.2 . .
O2 Eu3 H26B 85.9 3_665 .
O15 Eu3 H26B 126.9 . .
O18 Eu3 H26B 157.6 . .
O19 Eu3 H26B 95.2 . .
O16 Eu3 H26B 77.1 . .
O25 Eu3 H26B 113.2 . .
Eu2 Eu3 H26B 156.2 . .
Eu4 Eu3 H26B 99.9 . .
Eu5 Eu3 H26B 122.4 . .
H15A Eu3 H26B 124.3 . .
O26 Eu3 H26C 16.9 . .
O4 Eu3 H26C 68.5 . .
O2 Eu3 H26C 58.4 3_665 .
O15 Eu3 H26C 145.7 . .
O18 Eu3 H26C 136.4 . .
O19 Eu3 H26C 100.7 . .
O16 Eu3 H26C 105.7 . .
O25 Eu3 H26C 93.2 . .
Eu2 Eu3 H26C 174.6 . .
Eu4 Eu3 H26C 121.0 . .
Eu5 Eu3 H26C 113.4 . .
H15A Eu3 H26C 134.2 . .
H26B Eu3 H26C 29.0 . .
O10 Eu4 O5 105.81(19) . 1_655
O10 Eu4 O28 72.9(2) . .
O5 Eu4 O28 78.0(2) 1_655 .
O10 Eu4 O19 144.59(19) . .
O5 Eu4 O19 84.74(18) 1_655 .
O28 Eu4 O19 142.35(17) . .
O10 Eu4 O17 86.25(17) . .
O5 Eu4 O17 143.70(18) 1_655 .
O28 Eu4 O17 73.09(18) . .
O19 Eu4 O17 105.27(15) . .
O10 Eu4 O20 145.94(18) . .
O5 Eu4 O20 82.63(16) 1_655 .
O28 Eu4 O20 76.96(17) . .
O19 Eu4 O20 67.75(15) . .
O17 Eu4 O20 69.96(14) . .
O10 Eu4 O16 85.05(18) . .
O5 Eu4 O16 145.84(19) 1_655 .
O28 Eu4 O16 135.85(16) . .
O19 Eu4 O16 69.60(15) . .
O17 Eu4 O16 67.61(15) . .
O20 Eu4 O16 106.60(15) . .
O10 Eu4 O27 75.4(2) . .
O5 Eu4 O27 75.2(2) 1_655 .
O28 Eu4 O27 130.3(2) . .
O19 Eu4 O27 74.98(18) . .
O17 Eu4 O27 140.93(16) . .
O20 Eu4 O27 138.00(16) . .
O16 Eu4 O27 76.57(18) . .
O10 Eu4 Eu1 71.28(14) . .
O5 Eu4 Eu1 176.88(14) 1_655 .
O28 Eu4 Eu1 99.91(13) . .
O19 Eu4 Eu1 98.28(11) . .
O17 Eu4 Eu1 36.15(10) . .
O20 Eu4 Eu1 99.18(10) . .
O16 Eu4 Eu1 36.05(10) . .
O27 Eu4 Eu1 104.80(13) . .
O10 Eu4 Eu5 174.35(14) . .
O5 Eu4 Eu5 68.79(13) 1_655 .
O28 Eu4 Eu5 106.86(13) . .
O19 Eu4 Eu5 35.50(11) . .
O17 Eu4 Eu5 99.11(10) . .
O20 Eu4 Eu5 36.92(10) . .
O16 Eu4 Eu5 98.60(11) . .
O27 Eu4 Eu5 101.21(13) . .
Eu1 Eu4 Eu5 114.159(11) . .
O10 Eu4 Eu3 123.18(15) . .
O5 Eu4 Eu3 121.74(15) 1_655 .
O28 Eu4 Eu3 141.77(15) . .
O19 Eu4 Eu3 37.05(11) . .
O17 Eu4 Eu3 73.81(10) . .
O20 Eu4 Eu3 74.15(10) . .
O16 Eu4 Eu3 38.13(11) . .
O27 Eu4 Eu3 87.77(16) . .
Eu1 Eu4 Eu3 61.313(8) . .
Eu5 Eu4 Eu3 60.582(8) . .
O10 Eu4 Eu2 122.87(14) . .
O5 Eu4 Eu2 119.51(13) 1_655 .
O28 Eu4 Eu2 83.94(15) . .
O19 Eu4 Eu2 75.89(11) . .
O17 Eu4 Eu2 36.71(10) . .
O20 Eu4 Eu2 36.94(10) . .
O16 Eu4 Eu2 76.63(11) . .
O27 Eu4 Eu2 145.71(16) . .
Eu1 Eu4 Eu2 62.236(8) . .
Eu5 Eu4 Eu2 62.425(8) . .
Eu3 Eu4 Eu2 57.982(10) . .
O19 Eu5 O6 87.38(17) . 1_655
O19 Eu5 O30 145.10(18) . .
O6 Eu5 O30 127.51(18) 1_655 .
O19 Eu5 O20 69.84(15) . .
O6 Eu5 O20 83.91(17) 1_655 .
O30 Eu5 O20 110.35(19) . .
O19 Eu5 O1 86.18(17) . 3_665
O6 Eu5 O1 125.5(2) 1_655 3_665
O30 Eu5 O1 73.1(2) . 3_665
O20 Eu5 O1 141.80(15) . 3_665
O19 Eu5 O18 69.12(15) . .
O6 Eu5 O18 146.39(16) 1_655 .
O30 Eu5 O18 79.14(17) . .
O20 Eu5 O18 65.90(15) . .
O1 Eu5 O18 78.09(16) 3_665 .
O19 Eu5 O29 136.50(16) . .
O6 Eu5 O29 66.44(18) 1_655 .
O30 Eu5 O29 70.16(18) . .
O20 Eu5 O29 73.20(15) . .
O1 Eu5 O29 137.24(17) 3_665 .
O18 Eu5 O29 114.79(16) . .
O19 Eu5 O21 131.9(2) . 2_654
O6 Eu5 O21 66.6(2) 1_655 2_654
O30 Eu5 O21 71.8(2) . 2_654
O20 Eu5 O21 139.4(2) . 2_654
O1 Eu5 O21 78.7(2) 3_665 2_654
O18 Eu5 O21 146.97(19) . 2_654
O29 Eu5 O21 69.8(2) . 2_654
O19 Eu5 O31 70.3(2) . .
O6 Eu5 O31 63.3(2) 1_655 .
O30 Eu5 O31 120.8(2) . .
O20 Eu5 O31 128.73(19) . .
O1 Eu5 O31 63.6(2) 3_665 .
O18 Eu5 O31 125.0(2) . .
O29 Eu5 O31 120.2(2) . .
O21 Eu5 O31 62.0(3) 2_654 .
O19 Eu5 Eu4 37.03(11) . .
O6 Eu5 Eu4 70.53(12) 1_655 .
O30 Eu5 Eu4 146.33(15) . .
O20 Eu5 Eu4 37.68(10) . .
O1 Eu5 Eu4 122.96(13) 3_665 .
O18 Eu5 Eu4 76.40(10) . .
O29 Eu5 Eu4 99.79(12) . .
O21 Eu5 Eu4 136.43(15) 2_654 .
O31 Eu5 Eu4 92.31(17) . .
O19 Eu5 Eu3 36.02(12) . .
O6 Eu5 Eu3 123.25(13) 1_655 .
O30 Eu5 Eu3 109.20(13) . .
O20 Eu5 Eu3 74.15(10) . .
O1 Eu5 Eu3 69.20(12) 3_665 .
O18 Eu5 Eu3 36.30(11) . .
O29 Eu5 Eu3 144.43(12) . .
O21 Eu5 Eu3 145.35(18) 2_654 .
O31 Eu5 Eu3 91.41(19) . .
Eu4 Eu5 Eu3 60.128(9) . .
O19 Eu5 Eu2 74.45(11) . .
O6 Eu5 Eu2 118.37(14) 1_655 .
O30 Eu5 Eu2 87.28(15) . .
O20 Eu5 Eu2 34.47(10) . .
O1 Eu5 Eu2 111.67(12) 3_665 .
O18 Eu5 Eu2 33.65(10) . .
O29 Eu5 Eu2 87.79(12) . .
O21 Eu5 Eu2 153.28(17) 2_654 .
O31 Eu5 Eu2 144.68(19) . .
Eu4 Eu5 Eu2 59.729(9) . .
Eu3 Eu5 Eu2 56.991(9) . .
O19 Eu5 H19A 16.6 . .
O6 Eu5 H19A 79.6 1_655 .
O30 Eu5 H19A 149.3 . .
O20 Eu5 H19A 83.8 . .
O1 Eu5 H19A 79.2 3_665 .
O18 Eu5 H19A 82.6 . .
O29 Eu5 H19A 140.4 . .
O21 Eu5 H19A 115.4 2_654 .
O31 Eu5 H19A 53.7 . .
Eu4 Eu5 H19A 47.7 . .
Eu3 Eu5 H19A 47.0 . .
Eu2 Eu5 H19A 91.1 . .
O19 Eu5 H20A 83.3 . .
O6 Eu5 H20A 74.6 1_655 .
O30 Eu5 H20A 105.0 . .
O20 Eu5 H20A 16.4 . .
O1 Eu5 H20A 156.9 3_665 .
O18 Eu5 H20A 78.9 . .
O29 Eu5 H20A 57.3 . .
O21 Eu5 H20A 123.3 2_654 .
O31 Eu5 H20A 130.4 . .
Eu4 Eu5 H20A 47.7 . .
Eu3 Eu5 H20A 90.5 . .
Eu2 Eu5 H20A 45.5 . .
H19A Eu5 H20A 95.4 . .
O19 Eu5 H30C 147.2 . .
O6 Eu5 H30C 119.6 1_655 .
O30 Eu5 H30C 18.9 . .
O20 Eu5 H30C 93.3 . .
O1 Eu5 H30C 91.5 3_665 .
O18 Eu5 H30C 78.4 . .
O29 Eu5 H30C 55.3 . .
O21 Eu5 H30C 79.1 2_654 .
O31 Eu5 H30C 136.5 . .
Eu4 Eu5 H30C 130.8 . .
Eu3 Eu5 H30C 113.5 . .
Eu2 Eu5 H30C 76.1 . .
H19A Eu5 H30C 160.3 . .
H20A Eu5 H30C 86.4 . .
C9 N1 N2 105.0(6) . .
N3 N2 N1 109.7(6) . .
N2 N3 N4 108.5(6) . .
C9 N4 N3 105.3(6) . .
N6 N5 C18 105.1(8) . .
N7 N6 N5 109.3(8) . .
N6 N7 N8 109.5(7) . .
C18 N8 N7 103.9(8) . .
C27 N9 N10 104.5(7) . .
N11 N10 N9 109.3(6) . .
N10 N11 N12 109.5(6) . .
C27 N12 N11 104.9(6) . .
C28 N13 C30 126(2) . .
C28 N13 C31 124(4) . 3_765
C30 N13 C31 2(4) . 3_765
C28 N13 C30 123(2) . 3_765
C30 N13 C30 110(2) . 3_765
C31 N13 C30 112(4) 3_765 3_765
C28 N13 N13 170(3) . 3_765
C30 N13 N13 63(2) . 3_765
C31 N13 N13 65(4) 3_765 3_765
C30 N13 N13 47.8(15) 3_765 3_765
C28 N13 C31 118(4) . .
C30 N13 C31 115(4) . .
C31 N13 C31 117(4) 3_765 .
C30 N13 C31 5(4) 3_765 .
N13 N13 C31 53(3) 3_765 .
C32 N14 C34 120(3) . .
C32 N14 C35 122(3) . .
C34 N14 C35 117.3(15) . .
C32' N14' C35 122(4) . .
C32' N14' C34' 118(4) . .
C35 N14' C34' 120(3) . .
C1 O1 Eu5 136.3(4) . 3_665
C1 O2 Eu3 139.6(5) . 3_665
C8 O3 Eu1 134.0(5) . .
C8 O4 Eu3 142.6(5) . .
C10 O5 Eu4 140.8(5) . 1_455
C10 O6 Eu5 135.4(5) . 1_455
C17 O8 Eu2 153.8(5) . .
C19 O9 Eu1 138.8(5) . .
C19 O10 Eu4 136.7(5) . .
C26 O11 Eu1 134.7(5) . 1_655
C26 O12 Eu2 137.0(5) . 1_655
C28 O13 Eu3 136.5(11) . .
C32 O14 Eu2 157.8(14) . .
C32' O14 Eu2 167(2) . .
Eu3 O15 Eu2 104.94(16) . .
Eu3 O15 Eu1 109.15(18) . .
Eu2 O15 Eu1 110.69(17) . .
Eu3 O15 H15A 110.6 . .
Eu2 O15 H15A 110.6 . .
Eu1 O15 H15A 110.7 . .
Eu1 O16 Eu4 106.41(17) . .
Eu1 O16 Eu3 109.21(18) . .
Eu4 O16 Eu3 104.34(16) . .
Eu1 O16 H16A 112.2 . .
Eu4 O16 H16A 112.1 . .
Eu3 O16 H16A 112.1 . .
Eu1 O17 Eu4 106.46(17) . .
Eu1 O17 Eu2 112.94(17) . .
Eu4 O17 Eu2 106.93(15) . .
Eu1 O17 H17A 110.1 . .
Eu4 O17 H17A 110.1 . .
Eu2 O17 H17A 110.1 . .
Eu3 O18 Eu2 103.08(16) . .
Eu3 O18 Eu5 107.19(18) . .
Eu2 O18 Eu5 112.53(17) . .
Eu3 O18 H18A 111.3 . .
Eu2 O18 H18A 111.2 . .
Eu5 O18 H18A 111.2 . .
Eu5 O19 Eu4 107.47(18) . .
Eu5 O19 Eu3 109.47(18) . .
Eu4 O19 Eu3 105.95(16) . .
Eu5 O19 H19A 111.2 . .
Eu4 O19 H19A 111.3 . .
Eu3 O19 H19A 111.2 . .
Eu5 O20 Eu4 105.40(16) . .
Eu5 O20 Eu2 112.05(17) . .
Eu4 O20 Eu2 106.47(15) . .
Eu5 O20 H20A 110.9 . .
Eu4 O20 H20A 110.9 . .
Eu2 O20 H20A 110.9 . .
Eu1 O21 Eu5 160.0(3) . 2_644
Eu1 O21 H21A 96.1 . .
Eu5 O21 H21A 96.2 2_644 .
Eu1 O21 H21B 96.1 . .
Eu5 O21 H21B 96.2 2_644 .
H21A O21 H21B 103.4 . .
Eu1 O22 H22C 119.8 . .
Eu1 O22 H22D 104.8 . .
H22C O22 H22D 108.2 . .
Eu1 O23 H23B 110.8 . .
Eu1 O23 H23C 111.1 . .
H23B O23 H23C 103.7 . .
Eu2 O24 H24C 115.7 . .
Eu2 O24 H24D 109.9 . .
H24C O24 H24D 108.2 . .
Eu3 O25 H25C 114.8 . .
Eu3 O25 H25D 109.4 . .
H25C O25 H25D 108.1 . .
Eu3 O26 H26B 110.5 . .
Eu3 O26 H26C 111.1 . .
H26B O26 H26C 106.5 . .
Eu4 O27 H27C 123.8 . .
Eu4 O27 H27D 124.7 . .
H27C O27 H27D 108.3 . .
Eu4 O28 H28C 128.6 . .
Eu4 O28 H28D 122.8 . .
H28C O28 H28D 108.4 . .
Eu5 O29 H29F 106.9 . .
Eu5 O29 H29G 118.5 . .
H29F O29 H29G 108.3 . .
Eu5 O30 H30C 95.1 . .
Eu5 O30 H30D 118.9 . .
H30C O30 H30D 108.4 . .
Eu5 O31 H31B 113.2 . .
Eu5 O31 H31C 113.6 . .
H31B O31 H31C 100.4 . .
H32C O32 H32D 108.6 . .
O1 C1 O2 125.1(6) . .
O1 C1 C2 118.8(6) . .
O2 C1 C2 116.2(6) . .
C7 C2 C3 120.4(7) . .
C7 C2 C1 119.8(6) . .
C3 C2 C1 119.8(6) . .
C4 C3 C2 120.2(6) . .
C4 C3 H3 119.9 . .
C2 C3 H3 119.9 . .
C3 C4 C5 119.7(6) . .
C3 C4 C9 120.6(6) . .
C5 C4 C9 119.7(6) . .
C6 C5 C4 120.1(7) . .
C6 C5 H5 120.0 . .
C4 C5 H5 120.0 . .
C5 C6 C7 119.8(6) . .
C5 C6 C8 119.6(6) . .
C7 C6 C8 120.4(6) . .
C2 C7 C6 119.7(7) . .
C2 C7 H7 120.2 . .
C6 C7 H7 120.2 . .
O3 C8 O4 125.0(7) . .
O3 C8 C6 119.9(6) . .
O4 C8 C6 115.1(6) . .
N1 C9 N4 111.4(6) . .
N1 C9 C4 124.1(6) . .
N4 C9 C4 124.4(6) . .
O5 C10 O6 123.9(7) . .
O5 C10 C11 118.1(7) . .
O6 C10 C11 117.9(6) . .
C12 C11 C16 119.7(6) . .
C12 C11 C10 118.6(6) . .
C16 C11 C10 121.6(6) . .
C13 C12 C11 120.5(7) . .
C13 C12 H12 119.8 . .
C11 C12 H12 119.8 . .
C12 C13 C14 119.6(7) . .
C12 C13 C17 121.0(7) . .
C14 C13 C17 119.4(7) . .
C15 C14 C13 120.7(7) . .
C15 C14 H14 119.7 . .
C13 C14 H14 119.7 . .
C16 C15 C14 118.4(7) . .
C16 C15 C18 121.3(7) . .
C14 C15 C18 120.2(7) . .
C15 C16 C11 120.9(7) . .
C15 C16 H16 119.6 . .
C11 C16 H16 119.6 . .
O7 C17 O8 126.0(8) . .
O7 C17 C13 117.2(8) . .
O8 C17 C13 116.8(7) . .
N8 C18 N5 112.2(7) . .
N8 C18 C15 124.1(7) . .
N5 C18 C15 123.6(8) . .
O10 C19 O9 123.8(7) . .
O10 C19 C20 117.4(6) . .
O9 C19 C20 118.7(6) . .
C21 C20 C25 119.9(6) . .
C21 C20 C19 119.6(6) . .
C25 C20 C19 120.2(6) . .
C20 C21 C22 120.0(6) . .
C20 C21 H21 120.0 . .
C22 C21 H21 120.0 . .
C23 C22 C21 120.2(6) . .
C23 C22 C26 119.9(6) . .
C21 C22 C26 119.8(6) . .
C22 C23 C24 119.9(7) . .
C22 C23 H23 120.0 . .
C24 C23 H23 120.0 . .
C23 C24 C25 119.9(6) . .
C23 C24 C27 119.6(6) . .
C25 C24 C27 120.3(6) . .
C24 C25 C20 119.8(6) . .
C24 C25 H25 120.1 . .
C20 C25 H25 120.1 . .
O12 C26 O11 125.7(7) . .
O12 C26 C22 118.4(6) . .
O11 C26 C22 115.8(6) . .
N9 C27 N12 111.7(6) . .
N9 C27 C24 123.8(7) . .
N12 C27 C24 124.3(7) . .
O13 C28 N13 120.0(19) . .
O13 C28 C29 122.5(15) . .
N13 C28 C29 117.5(19) . .
C28 C29 H29A 109.5 . .
C28 C29 H29B 109.5 . .
H29A C29 H29B 109.5 . .
C28 C29 H29C 109.5 . .
H29A C29 H29C 109.5 . .
H29B C29 H29C 109.5 . .
C31 C30 N13 162(10) 3_765 .
C31 C30 N13 127(10) 3_765 3_765
N13 C30 N13 70(2) . 3_765
C31 C30 H30A 52.5 3_765 .
N13 C30 H30A 112.3 . .
N13 C30 H30A 131.2 3_765 .
C31 C30 H30B 80.9 3_765 .
N13 C30 H30B 116.4 . .
N13 C30 H30B 46.6 3_765 .
H30A C30 H30B 109.5 . .
C31 C30 H30E 79.5 3_765 .
N13 C30 H30E 99.2 . .
N13 C30 H30E 118.4 3_765 .
H30A C30 H30E 109.5 . .
H30B C30 H30E 109.5 . .
C30 C31 N13 16(10) 3_765 3_765
C30 C31 N13 48(10) 3_765 .
N13 C31 N13 63(4) 3_765 .
C30 C31 H31A 133.2 3_765 .
N13 C31 H31A 130.3 3_765 .
N13 C31 H31A 104.8 . .
C30 C31 H31D 58.7 3_765 .
N13 C31 H31D 42.6 3_765 .
N13 C31 H31D 103.4 . .
H31A C31 H31D 109.5 . .
C30 C31 H31E 117.2 3_765 .
N13 C31 H31E 118.3 3_765 .
N13 C31 H31E 119.8 . .
H31A C31 H31E 109.5 . .
H31D C31 H31E 109.5 . .
O14 C32 N14 121(3) . .
O14 C32 C33 119(2) . .
N14 C32 C33 120(3) . .
C32 C33 H33A 109.5 . .
C32 C33 H33B 109.5 . .
H33A C33 H33B 109.5 . .
C32 C33 H33C 109.5 . .
H33A C33 H33C 109.5 . .
H33B C33 H33C 109.5 . .
N14 C34 H34A 109.5 . .
N14 C34 H34B 109.5 . .
H34A C34 H34B 109.5 . .
N14 C34 H34C 109.5 . .
H34A C34 H34C 109.5 . .
H34B C34 H34C 109.5 . .
O14 C32' N14' 124(5) . .
O14 C32' C33' 114(3) . .
N14' C32' C33' 122(5) . .
C32' C33' H33D 109.5 . .
C32' C33' H33E 109.5 . .
H33D C33' H33E 109.5 . .
C32' C33' H33F 109.5 . .
H33D C33' H33F 109.5 . .
H33E C33' H33F 109.5 . .
N14' C34' H34D 109.5 . .
N14' C34' H34E 109.5 . .
H34D C34' H34E 109.5 . .
N14' C34' H34F 109.5 . .
H34D C34' H34F 109.5 . .
H34E C34' H34F 109.5 . .
N14 C35 H35A 109.5 . .
N14 C35 H35B 109.5 . .
H35A C35 H35B 109.5 . .
N14 C35 H35C 109.5 . .
H35A C35 H35C 109.5 . .
H35B C35 H35C 109.5 . .
N14' C35 H35D 109.5 . .
N14' C35 H35E 109.5 . .
H35D C35 H35E 109.5 . .
N14' C35 H35F 109.5 . .
H35D C35 H35F 109.5 . .
H35E C35 H35F 109.5 . .

loop_
_geom_bond_atom_site_label_1
_geom_bond_atom_site_label_2
_geom_bond_distance
_geom_bond_site_symmetry_2
Eu1 O16 2.360(4) .
Eu1 O17 2.367(4) .
Eu1 O11 2.377(5) 1_455
Eu1 O9 2.394(5) .
Eu1 O3 2.438(5) .
Eu1 O15 2.474(4) .
Eu1 O23 2.565(5) .
Eu1 O21 2.638(6) .
Eu1 O22 2.684(8) .
Eu1 Eu4 3.8475(5) .
Eu1 Eu3 3.9438(5) .
Eu1 Eu2 4.0207(5) .
Eu1 H16A 2.7941 .
Eu1 H17A 2.7764 .
Eu2 O14 2.335(6) .
Eu2 O8 2.389(5) .
Eu2 O15 2.413(5) .
Eu2 O12 2.415(5) 1_455
Eu2 O18 2.420(4) .
Eu2 O17 2.456(4) .
Eu2 O20 2.464(4) .
Eu2 O24 2.502(5) .
Eu2 Eu3 3.7894(6) .
Eu2 Eu4 3.9313(5) .
Eu2 Eu5 4.0348(5) .
Eu3 O26 2.299(18) .
Eu3 O4 2.320(5) .
Eu3 O2 2.345(5) 3_665
Eu3 O15 2.365(5) .
Eu3 O18 2.419(5) .
Eu3 O19 2.436(5) .
Eu3 O13 2.466(13) .
Eu3 O16 2.477(5) .
Eu3 O25 2.519(6) .
Eu3 Eu4 3.8869(5) .
Eu3 Eu5 3.9044(5) .
Eu3 H15A 2.7807 .
Eu3 H26B 2.7160 .
Eu3 H26C 2.7227 .
Eu4 O10 2.335(5) .
Eu4 O5 2.348(5) 1_655
Eu4 O28 2.418(5) .
Eu4 O19 2.433(4) .
Eu4 O17 2.436(4) .
Eu4 O20 2.443(4) .
Eu4 O16 2.444(4) .
Eu4 O27 2.448(5) .
Eu4 Eu5 3.8538(5) .
Eu5 O19 2.346(4) .
Eu5 O6 2.387(5) 1_655
Eu5 O30 2.395(5) .
Eu5 O20 2.401(4) .
Eu5 O1 2.427(5) 3_665
Eu5 O18 2.432(4) .
Eu5 O29 2.511(5) .
Eu5 O21 2.695(6) 2_654
Eu5 O31 2.775(8) .
Eu5 H19A 2.7699 .
Eu5 H20A 2.8188 .
Eu5 H30C 2.6118 .
N1 C9 1.325(9) .
N1 N2 1.336(9) .
N2 N3 1.315(10) .
N3 N4 1.342(9) .
N4 C9 1.329(9) .
N5 N6 1.329(11) .
N5 C18 1.335(11) .
N6 N7 1.319(13) .
N7 N8 1.354(11) .
N8 C18 1.328(11) .
N9 C27 1.334(10) .
N9 N10 1.359(10) .
N10 N11 1.311(10) .
N11 N12 1.348(9) .
N12 C27 1.336(9) .
N13 C28 1.26(3) .
N13 C30 1.36(4) .
N13 C31 1.54(10) 3_765
N13 C30 1.63(4) 3_765
N13 N13 1.72(5) 3_765
N13 C31 1.75(9) .
N14 C32 1.32(4) .
N14 C34 1.47(3) .
N14 C35 1.50(2) .
N14' C32' 1.29(6) .
N14' C35 1.46(3) .
N14' C34' 1.51(7) .
O1 C1 1.251(9) .
O1 Eu5 2.427(5) 3_665
O2 C1 1.255(9) .
O2 Eu3 2.345(5) 3_665
O3 C8 1.245(9) .
O4 C8 1.263(9) .
O5 C10 1.243(9) .
O5 Eu4 2.348(5) 1_455
O6 C10 1.260(9) .
O6 Eu5 2.387(5) 1_455
O7 C17 1.254(10) .
O8 C17 1.262(10) .
O9 C19 1.254(9) .
O10 C19 1.253(9) .
O11 C26 1.294(9) .
O11 Eu1 2.376(5) 1_655
O12 C26 1.257(9) .
O12 Eu2 2.415(5) 1_655
O13 C28 1.24(2) .
O14 C32 1.23(3) .
O14 C32' 1.26(4) .
O15 H15A 0.8501 .
O16 H16A 0.8499 .
O17 H17A 0.8501 .
O18 H18A 0.8499 .
O19 H19A 0.8500 .
O20 H20A 0.8501 .
O21 Eu5 2.695(6) 2_644
O21 H21A 0.8499 .
O21 H21B 0.8501 .
O22 H22C 0.8500 .
O22 H22D 0.8500 .
O23 H23B 0.8539 .
O23 H23C 0.8544 .
O24 H24C 0.8499 .
O24 H24D 0.8500 .
O25 H25C 0.8500 .
O25 H25D 0.8500 .
O26 H26B 0.8496 .
O26 H26C 0.8498 .
O27 H27C 0.8501 .
O27 H27D 0.8499 .
O28 H28C 0.8501 .
O28 H28D 0.8502 .
O29 H29F 0.8501 .
O29 H29G 0.8498 .
O30 H30C 0.8501 .
O30 H30D 0.8500 .
O31 H31B 0.8610 .
O31 H31C 0.8626 .
O32 H32C 0.8501 .
O32 H32D 0.8500 .
C1 C2 1.518(9) .
C2 C7 1.380(10) .
C2 C3 1.384(10) .
C3 C4 1.382(10) .
C3 H3 0.9300 .
C4 C5 1.391(9) .
C4 C9 1.459(10) .
C5 C6 1.388(10) .
C5 H5 0.9300 .
C6 C7 1.394(10) .
C6 C8 1.505(9) .
C7 H7 0.9300 .
C10 C11 1.501(9) .
C11 C12 1.378(10) .
C11 C16 1.392(9) .
C12 C13 1.377(10) .
C12 H12 0.9300 .
C13 C14 1.394(11) .
C13 C17 1.523(11) .
C14 C15 1.394(11) .
C14 H14 0.9300 .
C15 C16 1.386(10) .
C15 C18 1.477(10) .
C16 H16 0.9300 .
C19 C20 1.495(9) .
C20 C21 1.385(10) .
C20 C25 1.393(9) .
C21 C22 1.386(10) .
C21 H21 0.9300 .
C22 C23 1.385(10) .
C22 C26 1.503(9) .
C23 C24 1.390(10) .
C23 H23 0.9300 .
C24 C25 1.389(10) .
C24 C27 1.471(9) .
C25 H25 0.9300 .
C28 C29 1.54(2) .
C29 H29A 0.9600 .
C29 H29B 0.9600 .
C29 H29C 0.9600 .
C30 C31 0.19(12) 3_765
C30 N13 1.63(4) 3_765
C30 H30A 0.9600 .
C30 H30B 0.9600 .
C30 H30E 0.9600 .
C31 C30 0.19(12) 3_765
C31 N13 1.54(10) 3_765
C31 H31A 0.9600 .
C31 H31D 0.9600 .
C31 H31E 0.9600 .
C32 C33 1.48(6) .
C33 H33A 0.9600 .
C33 H33B 0.9600 .
C33 H33C 0.9600 .
C34 H34A 0.9600 .
C34 H34B 0.9600 .
C34 H34C 0.9600 .
C32' C33' 1.50(7) .
C33' H33D 0.9600 .
C33' H33E 0.9600 .
C33' H33F 0.9600 .
C34' H34D 0.9600 .
C34' H34E 0.9600 .
C34' H34F 0.9600 .
C35 H35A 0.9600 .
C35 H35B 0.9600 .
C35 H35C 0.9600 .
C35 H35D 0.9600 .
C35 H35E 0.9600 .
C35 H35F 0.9600 .

loop_
_geom_torsion_atom_site_label_1
_geom_torsion_atom_site_label_2
_geom_torsion_atom_site_label_3
_geom_torsion_atom_site_label_4
_geom_torsion
_geom_torsion_site_symmetry_1
_geom_torsion_site_symmetry_2
_geom_torsion_site_symmetry_3
_geom_torsion_site_symmetry_4
C9 N1 N2 N3 0.4(11) . . . .
N1 N2 N3 N4 -0.2(12) . . . .
N2 N3 N4 C9 -0.1(11) . . . .
C18 N5 N6 N7 -1.0(12) . . . .
N5 N6 N7 N8 1.3(12) . . . .
N6 N7 N8 C18 -1.0(11) . . . .
C27 N9 N10 N11 2.1(12) . . . .
N9 N10 N11 N12 -0.6(12) . . . .
N10 N11 N12 C27 -1.1(10) . . . .
Eu5 O1 C1 O2 -7.0(14) 3_665 . . .
Eu5 O1 C1 C2 174.1(5) 3_665 . . .
Eu3 O2 C1 O1 7.4(16) 3_665 . . .
Eu3 O2 C1 C2 -173.7(7) 3_665 . . .
O1 C1 C2 C7 177.9(8) . . . .
O2 C1 C2 C7 -1.0(12) . . . .
O1 C1 C2 C3 -1.6(12) . . . .
O2 C1 C2 C3 179.5(8) . . . .
C7 C2 C3 C4 -1.6(13) . . . .
C1 C2 C3 C4 177.9(8) . . . .
C2 C3 C4 C5 0.6(13) . . . .
C2 C3 C4 C9 179.3(8) . . . .
C3 C4 C5 C6 1.3(13) . . . .
C9 C4 C5 C6 -177.4(8) . . . .
C4 C5 C6 C7 -2.2(14) . . . .
C4 C5 C6 C8 173.6(8) . . . .
C3 C2 C7 C6 0.8(13) . . . .
C1 C2 C7 C6 -178.7(8) . . . .
C5 C6 C7 C2 1.2(14) . . . .
C8 C6 C7 C2 -174.6(8) . . . .
Eu1 O3 C8 O4 0.2(15) . . . .
Eu1 O3 C8 C6 -178.1(6) . . . .
Eu3 O4 C8 O3 14.1(17) . . . .
Eu3 O4 C8 C6 -167.5(7) . . . .
C5 C6 C8 O3 11.7(13) . . . .
C7 C6 C8 O3 -172.5(9) . . . .
C5 C6 C8 O4 -166.7(9) . . . .
C7 C6 C8 O4 9.1(13) . . . .
N2 N1 C9 N4 -0.4(10) . . . .
N2 N1 C9 C4 -178.8(8) . . . .
N3 N4 C9 N1 0.3(10) . . . .
N3 N4 C9 C4 178.7(8) . . . .
C3 C4 C9 N1 6.6(13) . . . .
C5 C4 C9 N1 -174.6(9) . . . .
C3 C4 C9 N4 -171.5(8) . . . .
C5 C4 C9 N4 7.2(13) . . . .
Eu4 O5 C10 O6 -9.2(14) 1_455 . . .
Eu4 O5 C10 C11 171.9(6) 1_455 . . .
Eu5 O6 C10 O5 10.6(13) 1_455 . . .
Eu5 O6 C10 C11 -170.6(5) 1_455 . . .
O5 C10 C11 C12 -9.2(11) . . . .
O6 C10 C11 C12 171.9(7) . . . .
O5 C10 C11 C16 175.0(8) . . . .
O6 C10 C11 C16 -3.9(12) . . . .
C16 C11 C12 C13 -4.9(13) . . . .
C10 C11 C12 C13 179.2(8) . . . .
C11 C12 C13 C14 3.1(14) . . . .
C11 C12 C13 C17 -176.5(8) . . . .
C12 C13 C14 C15 1.7(14) . . . .
C17 C13 C14 C15 -178.7(8) . . . .
C13 C14 C15 C16 -4.6(14) . . . .
C13 C14 C15 C18 173.4(9) . . . .
C14 C15 C16 C11 2.8(13) . . . .
C18 C15 C16 C11 -175.1(8) . . . .
C12 C11 C16 C15 1.9(12) . . . .
C10 C11 C16 C15 177.7(7) . . . .
Eu2 O8 C17 O7 14.3(19) . . . .
Eu2 O8 C17 C13 -165.1(9) . . . .
C12 C13 C17 O7 155.9(9) . . . .
C14 C13 C17 O7 -23.7(13) . . . .
C12 C13 C17 O8 -24.6(12) . . . .
C14 C13 C17 O8 155.8(9) . . . .
N7 N8 C18 N5 0.4(11) . . . .
N7 N8 C18 C15 177.6(9) . . . .
N6 N5 C18 N8 0.4(12) . . . .
N6 N5 C18 C15 -176.9(9) . . . .
C16 C15 C18 N8 -13.4(14) . . . .
C14 C15 C18 N8 168.7(9) . . . .
C16 C15 C18 N5 163.5(9) . . . .
C14 C15 C18 N5 -14.4(14) . . . .
Eu4 O10 C19 O9 12.7(13) . . . .
Eu4 O10 C19 C20 -166.4(5) . . . .
Eu1 O9 C19 O10 -14.7(13) . . . .
Eu1 O9 C19 C20 164.4(5) . . . .
O10 C19 C20 C21 10.9(11) . . . .
O9 C19 C20 C21 -168.3(7) . . . .
O10 C19 C20 C25 -175.0(7) . . . .
O9 C19 C20 C25 5.8(11) . . . .
C25 C20 C21 C22 -2.8(11) . . . .
C19 C20 C21 C22 171.2(7) . . . .
C20 C21 C22 C23 0.1(12) . . . .
C20 C21 C22 C26 -175.1(7) . . . .
C21 C22 C23 C24 3.2(13) . . . .
C26 C22 C23 C24 178.4(7) . . . .
C22 C23 C24 C25 -3.8(12) . . . .
C22 C23 C24 C27 -179.4(8) . . . .
C23 C24 C25 C20 1.1(12) . . . .
C27 C24 C25 C20 176.6(7) . . . .
C21 C20 C25 C24 2.2(11) . . . .
C19 C20 C25 C24 -171.8(7) . . . .
Eu2 O12 C26 O11 -36.0(13) 1_655 . . .
Eu2 O12 C26 C22 143.2(6) 1_655 . . .
Eu1 O11 C26 O12 17.4(13) 1_655 . . .
Eu1 O11 C26 C22 -161.8(5) 1_655 . . .
C23 C22 C26 O12 158.1(8) . . . .
C21 C22 C26 O12 -26.7(11) . . . .
C23 C22 C26 O11 -22.7(11) . . . .
C21 C22 C26 O11 152.6(8) . . . .
N10 N9 C27 N12 -2.9(11) . . . .
N10 N9 C27 C24 -177.8(8) . . . .
N11 N12 C27 N9 2.6(10) . . . .
N11 N12 C27 C24 177.4(8) . . . .
C23 C24 C27 N9 166.0(9) . . . .
C25 C24 C27 N9 -9.5(13) . . . .
C23 C24 C27 N12 -8.2(13) . . . .
C25 C24 C27 N12 176.3(8) . . . .
Eu3 O13 C28 N13 -176.6(17) . . . .
Eu3 O13 C28 C29 2(3) . . . .
C30 N13 C28 O13 -1(4) . . . .
C31 N13 C28 O13 -1(6) 3_765 . . .
C30 N13 C28 O13 -175(2) 3_765 . . .
C31 N13 C28 O13 -176(4) . . . .
C30 N13 C28 C29 -180(3) . . . .
C31 N13 C28 C29 180(5) 3_765 . . .
C30 N13 C28 C29 6(4) 3_765 . . .
C31 N13 C28 C29 5(5) . . . .
C28 N13 C30 C31 -16(100) . . . 3_765
C30 N13 C30 C31 159(100) 3_765 . . 3_765
N13 N13 C30 C31 159(100) 3_765 . . 3_765
C31 N13 C30 C31 160(100) . . . 3_765
C28 N13 C30 N13 -175(4) . . . 3_765
C31 N13 C30 N13 -159(100) 3_765 . . 3_765
C30 N13 C30 N13 -0.004(1) 3_765 . . 3_765
C31 N13 C30 N13 1(5) . . . 3_765
C28 N13 C31 C30 167(54) . . . 3_765
C30 N13 C31 C30 -9(58) . . . 3_765
C31 N13 C31 C30 -8(52) 3_765 . . 3_765
N13 N13 C31 C30 -8(52) 3_765 . . 3_765
C28 N13 C31 N13 175(4) . . . 3_765
C30 N13 C31 N13 -1(6) . . . 3_765
C31 N13 C31 N13 0.007(2) 3_765 . . 3_765
C30 N13 C31 N13 8(52) 3_765 . . 3_765
Eu2 O14 C32 N14 -177.1(15) . . . .
Eu2 O14 C32 C33 -1(5) . . . .
C34 N14 C32 O14 -6(3) . . . .
C35 N14 C32 O14 175.0(13) . . . .
C34 N14 C32 C33 178(4) . . . .
C35 N14 C32 C33 -1(4) . . . .
Eu2 O14 C32' N14' 174(4) . . . .
Eu2 O14 C32' C33' -9(7) . . . .
C35 N14' C32' O14 -177.2(19) . . . .
C34' N14' C32' O14 4(6) . . . .
C35 N14' C32' C33' 7(4) . . . .
C34' N14' C32' C33' -172(5) . . . .

loop_
_platon_squeeze_void_nr
_platon_squeeze_void_average_x
_platon_squeeze_void_average_y
_platon_squeeze_void_average_z
_platon_squeeze_void_volume
_platon_squeeze_void_count_electrons
_platon_squeeze_void_content
1 -0.017 0.294 -0.003 208 30 ' '
2 0.016 0.706 0.003 208 30 ' '
3 0.484 0.206 0.497 208 30 ' '
4 0.516 0.794 0.503 208 30 ' '
